data_7231939
loop_
_publ_author_name
'Kia, Reza'
'Mahmoudi, Soheil'
'Raithby, Paul R.'

_publ_section_title
;
 New rhenium-tricarbonyl complexes bearing halogen-substituted bidentate
 ligands: structural, computational and Hirshfeld surfaces studies
;
_journal_issue 1
_journal_name_full CrystEngComm
_journal_page_first 77
_journal_paper_doi 10.1039/C8CE01860J
_journal_volume 21
_journal_year 2019
_chemical_formula_moiety 'C19 H12 Br Cl2 F2 N2 O3 Re'
_chemical_formula_sum 'C19 H12 Br Cl2 F2 N2 O3 Re'
_chemical_formula_weight 691.32
_space_group_crystal_system triclinic
_space_group_IT_number 2
_space_group_name_Hall '-P 1'
_space_group_name_H-M_alt 'P -1'
_symmetry_space_group_name_Hall '-P 1'
_symmetry_space_group_name_H-M 'P -1'
_atom_sites_solution_hydrogens geom
_audit_creation_method SHELXL-2018/3
_audit_update_record
;
2018-10-04 deposited with the CCDC.
2018-11-01 downloaded from the CCDC.
;
_cell_angle_alpha 101.508(1)
_cell_angle_beta 94.970(2)
_cell_angle_gamma 98.653(2)
_cell_formula_units_Z 2
_cell_length_a 7.3600(1)
_cell_length_b 9.2080(3)
_cell_length_c 16.5900(5)
_cell_measurement_reflns_used 3457
_cell_measurement_temperature 150(2)
_cell_measurement_theta_max 26.45
_cell_measurement_theta_min 2.76
_cell_volume 1081.25(5)
_computing_cell_refinement 'CrysAlisPro 1.171.38.43'
_computing_data_collection 'CrysAlisPro 1.171.38.43'
_computing_data_reduction 'CrysAlisPro 1.171.38.43'
_computing_molecular_graphics SHELXTL
_computing_publication_material SHELXTL
_computing_structure_refinement 'SHELXL-2018/3 (Sheldrick, 2015)'
_computing_structure_solution OLEX2
_diffrn_ambient_temperature 150(2)
_diffrn_detector_area_resol_mean 8.1150
_diffrn_measured_fraction_theta_full 0.998
_diffrn_measured_fraction_theta_max 0.997
_diffrn_measurement_device_type 'SuperNova, Dual, Cu at zero, EosS2'
_diffrn_measurement_method '\w scans'
_diffrn_radiation_type MoK\a
_diffrn_radiation_wavelength 0.71073
_diffrn_reflns_av_R_equivalents 0.0512
_diffrn_reflns_av_unetI/netI 0.0375
_diffrn_reflns_Laue_measured_fraction_full 0.998
_diffrn_reflns_Laue_measured_fraction_max 0.997
_diffrn_reflns_limit_h_max 9
_diffrn_reflns_limit_h_min -9
_diffrn_reflns_limit_k_max 11
_diffrn_reflns_limit_k_min -11
_diffrn_reflns_limit_l_max 21
_diffrn_reflns_limit_l_min -21
_diffrn_reflns_number 15816
_diffrn_reflns_point_group_measured_fraction_full 0.998
_diffrn_reflns_point_group_measured_fraction_max 0.997
_diffrn_reflns_theta_full 25.242
_diffrn_reflns_theta_max 27.483
_diffrn_reflns_theta_min 2.948
_diffrn_source 'micro-focus sealed X-ray tube'
_exptl_absorpt_coefficient_mu 7.754
_exptl_absorpt_correction_T_max 1.00000
_exptl_absorpt_correction_T_min 0.38414
_exptl_absorpt_correction_type multi-scan
_exptl_absorpt_process_details
;
CrysAlisPro 1.171.38.43 (Rigaku Oxford Diffraction, 2015)
Empirical absorption correction using spherical harmonics,
 implemented in SCALE3 ABSPACK scaling algorithm.
;
_exptl_crystal_colour pale-yellow
_exptl_crystal_density_diffrn 2.123
_exptl_crystal_description plate
_exptl_crystal_F_000 652
_exptl_crystal_size_max 0.200
_exptl_crystal_size_mid 0.050
_exptl_crystal_size_min 0.050
_refine_diff_density_max 1.475
_refine_diff_density_min -2.375
_refine_diff_density_rms 0.385
_refine_ls_extinction_method none
_refine_ls_goodness_of_fit_ref 1.261
_refine_ls_hydrogen_treatment constr
_refine_ls_matrix_type full
_refine_ls_number_parameters 271
_refine_ls_number_reflns 4939
_refine_ls_number_restraints 0
_refine_ls_restrained_S_all 1.261
_refine_ls_R_factor_all 0.0331
_refine_ls_R_factor_gt 0.0270
_refine_ls_shift/su_max 0.002
_refine_ls_shift/su_mean 0.000
_refine_ls_structure_factor_coef Fsqd
_refine_ls_weighting_details 'w=1/[\s^2^(Fo^2^)+(0.0532P)^2^] where P=(Fo^2^+2Fc^2^)/3'
_refine_ls_weighting_scheme calc
_refine_ls_wR_factor_gt 0.0770
_refine_ls_wR_factor_ref 0.0930
_reflns_Friedel_coverage 0.000
_reflns_number_gt 4568
_reflns_number_total 4939
_reflns_threshold_expression 'I > 2\s(I)'
_cod_data_source_file c8ce01860j2.cif
_cod_data_source_block C3
_cod_depositor_comments 'Adding full bibliography for 7231936--7231944.cif.'
_cod_database_code 7231939
_shelx_shelxl_version_number 2018/3
_shelx_space_group_comment
;
The symmetry employed for this shelxl refinement is uniquely defined
by the following loop, which should always be used as a source of
symmetry information in preference to the above space-group names.
They are only intended as comments.
;
_shelx_estimated_absorpt_t_min 0.306
_shelx_estimated_absorpt_t_max 0.698

loop_
_space_group_symop_operation_xyz
'x, y, z'
'-x, -y, -z'

loop_
_atom_site_label
_atom_site_type_symbol
_atom_site_fract_x
_atom_site_fract_y
_atom_site_fract_z
_atom_site_U_iso_or_equiv
_atom_site_adp_type
_atom_site_occupancy
_atom_site_site_symmetry_order
_atom_site_calc_flag
_atom_site_refinement_flags_posn
_atom_site_refinement_flags_adp
C1 C 0.3290(6) 0.4409(6) 0.8657(3) 0.0294(10) Uani 1 1 d . .
C2 C 0.4976(7) 0.4149(6) 0.9003(3) 0.0298(10) Uani 1 1 d . .
H2 H 0.604726 0.485301 0.904605 0.036 Uiso 1 1 calc R U
C3 C 0.5039(7) 0.2838(6) 0.9281(3) 0.0328(11) Uani 1 1 d . .
C4 C 0.3436(8) 0.1813(6) 0.9228(3) 0.0368(11) Uani 1 1 d . .
C5 C 0.1757(8) 0.2040(7) 0.8912(4) 0.0401(13) Uani 1 1 d . .
H5 H 0.069395 0.133158 0.887827 0.048 Uiso 1 1 calc R U
C6 C 0.1685(7) 0.3386(6) 0.8638(3) 0.0344(11) Uani 1 1 d . .
H6 H 0.055050 0.359148 0.844123 0.041 Uiso 1 1 calc R U
C7 C 0.3104(6) 0.5792(6) 0.8364(3) 0.0293(10) Uani 1 1 d . .
H7 H 0.203188 0.618286 0.846382 0.035 Uiso 1 1 calc R U
C8 C 0.3712(6) 0.7909(5) 0.7801(3) 0.0295(10) Uani 1 1 d . .
H8A H 0.284446 0.826607 0.816983 0.035 Uiso 1 1 calc R U
H8B H 0.312597 0.771920 0.723462 0.035 Uiso 1 1 calc R U
C9 C 0.5465(6) 0.9073(5) 0.7923(3) 0.0300(10) Uani 1 1 d . .
H9A H 0.517837 1.000549 0.779961 0.036 Uiso 1 1 calc R U
H9B H 0.603926 0.927625 0.849163 0.036 Uiso 1 1 calc R U
C10 C 0.7659(6) 0.9363(5) 0.6994(3) 0.0304(10) Uani 1 1 d . .
H10 H 0.755660 1.037309 0.714832 0.036 Uiso 1 1 calc R U
C11 C 0.8876(6) 0.8967(5) 0.6364(3) 0.0283(10) Uani 1 1 d . .
C12 C 1.0653(7) 0.9801(6) 0.6454(3) 0.0328(10) Uani 1 1 d . .
H12 H 1.105049 1.057694 0.691707 0.039 Uiso 1 1 calc R U
C13 C 1.1820(7) 0.9487(7) 0.5866(3) 0.0373(12) Uani 1 1 d . .
C14 C 1.1204(7) 0.8331(7) 0.5171(3) 0.0381(12) Uani 1 1 d . .
C15 C 0.9443(8) 0.7544(7) 0.5052(3) 0.0412(12) Uani 1 1 d . .
H15 H 0.903192 0.680432 0.457436 0.049 Uiso 1 1 calc R U
C16 C 0.8273(7) 0.7858(6) 0.5651(3) 0.0319(10) Uani 1 1 d . .
H16 H 0.707312 0.732114 0.557489 0.038 Uiso 1 1 calc R U
C17 C 0.6779(7) 0.4040(6) 0.7497(3) 0.0322(11) Uani 1 1 d . .
C18 C 0.8920(7) 0.5824(5) 0.6861(3) 0.0295(10) Uani 1 1 d . .
C19 C 0.5191(7) 0.5287(6) 0.6363(3) 0.0310(10) Uani 1 1 d . .
N1 N 0.6722(5) 0.8448(4) 0.7353(2) 0.0235(8) Uani 1 1 d . .
N2 N 0.4248(5) 0.6516(4) 0.7987(2) 0.0237(8) Uani 1 1 d . .
O1 O 0.6915(6) 0.2818(4) 0.7531(2) 0.0432(9) Uani 1 1 d . .
O2 O 1.0237(5) 0.5585(4) 0.6558(2) 0.0402(9) Uani 1 1 d . .
O3 O 0.4222(6) 0.4789(5) 0.5765(2) 0.0488(11) Uani 1 1 d . .
Cl1 Cl 0.71162(18) 0.24728(16) 0.96903(8) 0.0430(3) Uani 1 1 d . .
Cl2 Cl 1.40366(18) 1.0506(2) 0.59767(10) 0.0563(4) Uani 1 1 d . .
F1 F 0.3528(5) 0.0542(4) 0.9513(2) 0.0471(8) Uani 1 1 d . .
F2 F 1.2346(4) 0.8032(4) 0.4590(2) 0.0573(10) Uani 1 1 d . .
Br1 Br 0.87436(7) 0.72719(6) 0.88157(3) 0.03397(13) Uani 1 1 d . .
Re1 Re 0.67388(2) 0.60638(2) 0.73855(2) 0.02196(8) Uani 1 1 d . .

loop_
_atom_site_aniso_label
_atom_site_aniso_U_11
_atom_site_aniso_U_22
_atom_site_aniso_U_33
_atom_site_aniso_U_23
_atom_site_aniso_U_13
_atom_site_aniso_U_12
C1 0.032(2) 0.040(3) 0.023(2) 0.011(2) 0.0107(18) 0.017(2)
C2 0.034(2) 0.034(3) 0.024(2) 0.008(2) 0.0074(19) 0.014(2)
C3 0.038(3) 0.040(3) 0.026(2) 0.008(2) 0.0079(19) 0.019(2)
C4 0.053(3) 0.035(3) 0.028(2) 0.010(2) 0.014(2) 0.016(2)
C5 0.043(3) 0.041(3) 0.041(3) 0.014(2) 0.012(2) 0.007(2)
C6 0.030(2) 0.041(3) 0.036(3) 0.013(2) 0.009(2) 0.009(2)
C7 0.028(2) 0.036(3) 0.027(2) 0.006(2) 0.0063(18) 0.016(2)
C8 0.030(2) 0.033(3) 0.032(2) 0.011(2) 0.0106(19) 0.014(2)
C9 0.034(2) 0.026(2) 0.031(2) 0.0007(19) 0.0094(19) 0.014(2)
C10 0.028(2) 0.022(2) 0.039(3) 0.002(2) 0.0021(19) 0.0071(19)
C11 0.028(2) 0.025(2) 0.033(2) 0.0107(19) 0.0035(18) 0.0049(19)
C12 0.036(3) 0.028(2) 0.033(3) 0.010(2) -0.002(2) -0.001(2)
C13 0.023(2) 0.048(3) 0.042(3) 0.021(3) 0.000(2) -0.003(2)
C14 0.031(3) 0.052(3) 0.035(3) 0.016(2) 0.011(2) 0.005(2)
C15 0.047(3) 0.040(3) 0.034(3) 0.006(2) 0.011(2) -0.001(2)
C16 0.029(2) 0.032(3) 0.031(2) 0.004(2) 0.0060(19) -0.001(2)
C17 0.035(3) 0.035(3) 0.028(2) 0.003(2) 0.0091(19) 0.010(2)
C18 0.035(2) 0.023(2) 0.029(2) 0.0002(18) 0.0060(19) 0.005(2)
C19 0.032(2) 0.028(3) 0.032(3) 0.004(2) 0.010(2) 0.001(2)
N1 0.0244(18) 0.0174(18) 0.0282(19) 0.0021(15) 0.0036(14) 0.0055(15)
N2 0.0228(18) 0.026(2) 0.0237(18) 0.0048(15) 0.0039(14) 0.0085(16)
O1 0.063(3) 0.0234(19) 0.049(2) 0.0067(16) 0.0174(19) 0.0201(18)
O2 0.035(2) 0.042(2) 0.046(2) 0.0019(17) 0.0169(16) 0.0144(17)
O3 0.044(2) 0.061(3) 0.031(2) 0.0019(19) 0.0015(16) -0.012(2)
Cl1 0.0451(7) 0.0464(8) 0.0410(7) 0.0117(6) -0.0019(5) 0.0201(6)
Cl2 0.0275(6) 0.0820(12) 0.0545(9) 0.0226(8) 0.0005(6) -0.0136(7)
F1 0.065(2) 0.0391(18) 0.0476(19) 0.0208(15) 0.0198(16) 0.0204(16)
F2 0.0434(18) 0.076(3) 0.052(2) 0.0081(19) 0.0257(15) 0.0037(17)
Br1 0.0277(2) 0.0430(3) 0.0274(2) -0.0042(2) -0.00164(18) 0.0128(2)
Re1 0.02357(12) 0.02006(12) 0.02150(11) -0.00018(7) 0.00459(7) 0.00653(8)

loop_
_atom_type_symbol
_atom_type_description
_atom_type_scat_dispersion_real
_atom_type_scat_dispersion_imag
_atom_type_scat_source
C C 0.0033 0.0016 'International Tables Vol C Tables 4.2.6.8 and 6.1.1.4'
H H 0.0000 0.0000 'International Tables Vol C Tables 4.2.6.8 and 6.1.1.4'
N N 0.0061 0.0033 'International Tables Vol C Tables 4.2.6.8 and 6.1.1.4'
O O 0.0106 0.0060 'International Tables Vol C Tables 4.2.6.8 and 6.1.1.4'
Cl Cl 0.1484 0.1585 'International Tables Vol C Tables 4.2.6.8 and 6.1.1.4'
F F 0.0171 0.0103 'International Tables Vol C Tables 4.2.6.8 and 6.1.1.4'
Br Br -0.2901 2.4595 'International Tables Vol C Tables 4.2.6.8 and 6.1.1.4'
Re Re -1.0185 7.2310 'International Tables Vol C Tables 4.2.6.8 and 6.1.1.4'

loop_
_geom_angle_atom_site_label_1
_geom_angle_atom_site_label_2
_geom_angle_atom_site_label_3
_geom_angle
C6 C1 C2 119.6(5)
C6 C1 C7 117.7(4)
C2 C1 C7 122.6(4)
C3 C2 C1 119.4(5)
C3 C2 H2 120.3
C1 C2 H2 120.3
C4 C3 C2 119.9(4)
C4 C3 Cl1 119.8(4)
C2 C3 Cl1 120.3(4)
F1 C4 C5 118.6(5)
F1 C4 C3 118.9(5)
C5 C4 C3 122.5(5)
C4 C5 C6 117.7(5)
C4 C5 H5 121.2
C6 C5 H5 121.2
C1 C6 C5 120.8(5)
C1 C6 H6 119.6
C5 C6 H6 119.6
N2 C7 C1 127.4(4)
N2 C7 H7 116.3
C1 C7 H7 116.3
N2 C8 C9 107.4(4)
N2 C8 H8A 110.2
C9 C8 H8A 110.2
N2 C8 H8B 110.2
C9 C8 H8B 110.2
H8A C8 H8B 108.5
N1 C9 C8 107.2(4)
N1 C9 H9A 110.3
C8 C9 H9A 110.3
N1 C9 H9B 110.3
C8 C9 H9B 110.3
H9A C9 H9B 108.5
N1 C10 C11 125.9(4)
N1 C10 H10 117.0
C11 C10 H10 117.0
C16 C11 C12 119.0(4)
C16 C11 C10 122.0(4)
C12 C11 C10 118.8(4)
C13 C12 C11 120.5(5)
C13 C12 H12 119.7
C11 C12 H12 119.7
C12 C13 C14 119.3(4)
C12 C13 Cl2 120.9(4)
C14 C13 Cl2 119.8(4)
F2 C14 C15 119.5(5)
F2 C14 C13 119.3(5)
C15 C14 C13 121.1(5)
C14 C15 C16 119.3(5)
C14 C15 H15 120.3
C16 C15 H15 120.3
C15 C16 C11 120.6(5)
C15 C16 H16 119.7
C11 C16 H16 119.7
O1 C17 Re1 174.8(4)
O2 C18 Re1 175.3(4)
O3 C19 Re1 177.5(4)
C10 N1 C9 116.9(4)
C10 N1 Re1 132.8(3)
C9 N1 Re1 110.1(3)
C7 N2 C8 114.9(4)
C7 N2 Re1 135.2(3)
C8 N2 Re1 109.3(3)
C19 Re1 C18 91.7(2)
C19 Re1 C17 88.6(2)
C18 Re1 C17 83.6(2)
C19 Re1 N1 94.93(18)
C18 Re1 N1 98.20(17)
C17 Re1 N1 175.96(16)
C19 Re1 N2 88.86(18)
C18 Re1 N2 175.81(16)
C17 Re1 N2 100.58(18)
N1 Re1 N2 77.61(14)
C19 Re1 Br1 176.31(15)
C18 Re1 Br1 90.94(15)
C17 Re1 Br1 94.22(15)
N1 Re1 Br1 82.16(10)
N2 Re1 Br1 88.31(10)

loop_
_geom_bond_atom_site_label_1
_geom_bond_atom_site_label_2
_geom_bond_distance
C1 C6 1.389(7)
C1 C2 1.395(6)
C1 C7 1.471(6)
C2 C3 1.381(7)
C2 H2 0.9300
C3 C4 1.380(7)
C3 Cl1 1.726(5)
C4 F1 1.355(6)
C4 C5 1.362(8)
C5 C6 1.409(7)
C5 H5 0.9300
C6 H6 0.9300
C7 N2 1.278(6)
C7 H7 0.9300
C8 N2 1.478(6)
C8 C9 1.519(7)
C8 H8A 0.9700
C8 H8B 0.9700
C9 N1 1.475(6)
C9 H9A 0.9700
C9 H9B 0.9700
C10 N1 1.280(6)
C10 C11 1.462(7)
C10 H10 0.9300
C11 C16 1.389(7)
C11 C12 1.393(7)
C12 C13 1.371(7)
C12 H12 0.9300
C13 C14 1.394(8)
C13 Cl2 1.731(5)
C14 F2 1.348(6)
C14 C15 1.364(7)
C15 C16 1.386(7)
C15 H15 0.9300
C16 H16 0.9300
C17 O1 1.156(6)
C17 Re1 1.913(5)
C18 O2 1.159(6)
C18 Re1 1.912(5)
C19 O3 1.141(6)
C19 Re1 1.903(5)
N1 Re1 2.208(4)
N2 Re1 2.216(4)
Br1 Re1 2.6251(5)

loop_
_geom_torsion_atom_site_label_1
_geom_torsion_atom_site_label_2
_geom_torsion_atom_site_label_3
_geom_torsion_atom_site_label_4
_geom_torsion
C6 C1 C2 C3 3.4(7)
C7 C1 C2 C3 178.7(4)
C1 C2 C3 C4 -1.2(7)
C1 C2 C3 Cl1 178.6(4)
C2 C3 C4 F1 -179.3(4)
Cl1 C3 C4 F1 0.9(6)
C2 C3 C4 C5 -0.3(8)
Cl1 C3 C4 C5 179.9(4)
F1 C4 C5 C6 178.5(5)
C3 C4 C5 C6 -0.5(8)
C2 C1 C6 C5 -4.3(7)
C7 C1 C6 C5 -179.8(5)
C4 C5 C6 C1 2.8(8)
C6 C1 C7 N2 -146.3(5)
C2 C1 C7 N2 38.4(7)
N2 C8 C9 N1 59.2(5)
N1 C10 C11 C16 53.3(7)
N1 C10 C11 C12 -131.3(5)
C16 C11 C12 C13 -2.9(7)
C10 C11 C12 C13 -178.5(4)
C11 C12 C13 C14 0.6(8)
C11 C12 C13 Cl2 -179.5(4)
C12 C13 C14 F2 179.4(5)
Cl2 C13 C14 F2 -0.5(7)
C12 C13 C14 C15 2.2(8)
Cl2 C13 C14 C15 -177.7(4)
F2 C14 C15 C16 -179.9(5)
C13 C14 C15 C16 -2.7(9)
C14 C15 C16 C11 0.4(8)
C12 C11 C16 C15 2.4(8)
C10 C11 C16 C15 177.8(5)
C11 C10 N1 C9 -175.2(4)
C11 C10 N1 Re1 10.9(7)
C8 C9 N1 C10 141.0(4)
C8 C9 N1 Re1 -43.8(4)
C1 C7 N2 C8 -177.5(4)
C1 C7 N2 Re1 12.0(8)
C9 C8 N2 C7 142.2(4)
C9 C8 N2 Re1 -44.9(4)
